data_7110480
loop_
_publ_author_name
'Janas, Zofia'
'Jerzykiewicz, Lucjan B.'
'Sobota, Piotr'
'Richards, Raymond L.'

_publ_section_title
;
 Synthesis and molecular structure of vanadium(III) dithiolate complexes:
 a new class of alkene polymerization catalysts
;
_journal_issue 11
_journal_name_full 'Chemical Communications'
_journal_page_first 1015
_journal_paper_doi 10.1039/a900916g
_journal_year 1999
_chemical_formula_sum 'C32 H48 Li N2 O3 S2 V'
_chemical_formula_weight 630.72
_space_group_IT_number 15
_symmetry_cell_setting monoclinic
_symmetry_space_group_name_Hall '-C 2yc'
_symmetry_space_group_name_H-M 'C 1 2/c 1'
_atom_sites_solution_hydrogens geom
_atom_sites_solution_primary direct
_atom_sites_solution_secondary difmap
_audit_creation_method SHELXL-97
_cell_angle_alpha 90.00
_cell_angle_beta 126.75(3)
_cell_angle_gamma 90.00
_cell_formula_units_Z 8
_cell_length_a 27.297(5)
_cell_length_b 18.880(4)
_cell_length_c 17.444(3)
_cell_measurement_reflns_used 25
_cell_measurement_temperature 299(2)
_cell_measurement_theta_max 15
_cell_measurement_theta_min 8
_cell_volume 7203(4)
_computing_cell_refinement 'Kuma KM4 software 1996'
_computing_data_collection 'Kuma KM4 software 1996'
_computing_data_reduction 'Kuma KM4 software 1996'
_computing_molecular_graphics 'ORTEPII, 1976'
_computing_structure_refinement 'SHELXL-97 (Sheldrick, 1997)'
_computing_structure_solution 'SHELXS-97 (Sheldrick, 1990)'
_diffrn_ambient_temperature 299(2)
_diffrn_measured_fraction_theta_full 0.305
_diffrn_measured_fraction_theta_max 0.305
_diffrn_measurement_device 'Kuma KM4 automatic diffractometer'
_diffrn_measurement_method 'profile data from omega-2theta scans'
_diffrn_radiation_monochromator graphite
_diffrn_radiation_source 'fine-focus sealed tube'
_diffrn_radiation_type MoK\a
_diffrn_radiation_wavelength 0.71073
_diffrn_reflns_av_R_equivalents 0.0220
_diffrn_reflns_av_sigmaI/netI 0.0211
_diffrn_reflns_limit_h_max 26
_diffrn_reflns_limit_h_min 0
_diffrn_reflns_limit_k_max 22
_diffrn_reflns_limit_k_min 0
_diffrn_reflns_limit_l_max 16
_diffrn_reflns_limit_l_min -17
_diffrn_reflns_number 4086
_diffrn_reflns_theta_full 25.04
_diffrn_reflns_theta_max 25.04
_diffrn_reflns_theta_min 2.16
_diffrn_standards_decay_% 15
_diffrn_standards_interval_count 100
_diffrn_standards_number 3
_exptl_absorpt_coefficient_mu 0.422
_exptl_absorpt_correction_type none
_exptl_crystal_colour red
_exptl_crystal_density_diffrn 1.163
_exptl_crystal_density_method 'not measured'
_exptl_crystal_description plate
_exptl_crystal_F_000 2688
_exptl_crystal_size_max 0.5
_exptl_crystal_size_mid 0.4
_exptl_crystal_size_min 0.1
_refine_diff_density_max 0.395
_refine_diff_density_min -0.275
_refine_diff_density_rms 0.039
_refine_ls_extinction_method none
_refine_ls_goodness_of_fit_ref 1.075
_refine_ls_hydrogen_treatment mixed
_refine_ls_matrix_type full
_refine_ls_number_parameters 380
_refine_ls_number_reflns 4028
_refine_ls_number_restraints 0
_refine_ls_restrained_S_all 1.075
_refine_ls_R_factor_all 0.0474
_refine_ls_R_factor_gt 0.0357
_refine_ls_shift/su_max 0.764
_refine_ls_shift/su_mean 0.013
_refine_ls_structure_factor_coef Fsqd
_refine_ls_weighting_details 'w=1/[\s^2^(Fo^2^)+(0.0568P)^2^+6.9353P] where P=(Fo^2^+2Fc^2^)/3'
_refine_ls_weighting_scheme calc
_refine_ls_wR_factor_gt 0.1007
_refine_ls_wR_factor_ref 0.1064
_reflns_number_gt 3463
_reflns_number_total 4028
_reflns_threshold_expression >2sigma(I)
_cod_data_source_file 900916gsup1.cif
_cod_data_source_block 1
_cod_depositor_comments
;
The following automatic conversions were performed:

'_refine_ls_weighting_scheme' value 'calc
w=1/[\s^2^(Fo^2^)+(0.0568P)^2^+6.9353P] where P=(Fo^2^+2Fc^2^)/3' was
changed to 'calc'. New tag '_refine_ls_weighting_details' was
created. The value of the new tag was set to
'w=1/[\s^2^(Fo^2^)+(0.0568P)^2^+6.9353P] where P=(Fo^2^+2Fc^2^)/3'.

Automatic conversion script
Id: cif_fix_values 3143 2015-03-26 13:38:13Z robertas 
;
_cod_original_cell_volume 7203(2)
_cod_original_sg_symbol_H-M C2/c
_cod_database_code 7110480

loop_
_symmetry_equiv_pos_as_xyz
'x, y, z'
'-x, y, -z+1/2'
'x+1/2, y+1/2, z'
'-x+1/2, y+1/2, -z+1/2'
'-x, -y, -z'
'x, -y, z-1/2'
'-x+1/2, -y+1/2, -z'
'x+1/2, -y+1/2, z-1/2'

loop_
_atom_site_label
_atom_site_type_symbol
_atom_site_fract_x
_atom_site_fract_y
_atom_site_fract_z
_atom_site_U_iso_or_equiv
_atom_site_adp_type
_atom_site_occupancy
_atom_site_calc_flag
_atom_site_refinement_flags
V V 0.59501(2) 0.85132(2) 0.58443(3) 0.04402(16) Uani 1 d .
Li Li 0.6840(2) 0.7524(3) 0.6189(4) 0.0555(13) Uani 1 d .
S1 S 0.60826(4) 0.94933(5) 0.67280(7) 0.0717(3) Uani 1 d .
S2 S 0.53071(5) 0.85941(5) 0.42125(6) 0.0769(3) Uani 1 d .
O1 O 0.51059(9) 0.84462(10) 0.56852(16) 0.0581(6) Uani 1 d .
O11 O 0.61493(8) 0.75439(9) 0.62411(13) 0.0427(5) Uani 1 d .
O21 O 0.67796(8) 0.85285(9) 0.61703(13) 0.0444(5) Uani 1 d .
N1 N 0.67968(16) 0.73021(16) 0.5011(3) 0.0744(9) Uani 1 d .
N2 N 0.74656(16) 0.68279(18) 0.7165(2) 0.0861(10) Uani 1 d .
C1 C 0.48962(17) 0.91091(18) 0.5807(3) 0.0718(10) Uani 1 d .
H1A H 0.4559 0.9025 0.5842 0.086 Uiso 1 calc R
H1B H 0.4754 0.9418 0.5266 0.086 Uiso 1 calc R
C2 C 0.54083(17) 0.9445(2) 0.6697(3) 0.0776(11) Uani 1 d .
H2A H 0.5501 0.9174 0.7242 0.093 Uiso 1 calc R
H2B H 0.5291 0.9919 0.6744 0.093 Uiso 1 calc R
C3 C 0.46454(16) 0.81023(19) 0.4810(3) 0.0774(12) Uani 1 d .
H3A H 0.4260 0.8118 0.4725 0.093 Uiso 1 calc R
H3B H 0.4756 0.7609 0.4844 0.093 Uiso 1 calc R
C4 C 0.45670(16) 0.8444(2) 0.3970(3) 0.0833(12) Uani 1 d .
H4A H 0.4355 0.8892 0.3832 0.100 Uiso 1 calc R
H4B H 0.4320 0.8141 0.3413 0.100 Uiso 1 calc R
C11 C 0.58510(13) 0.70254(14) 0.6355(2) 0.0450(7) Uani 1 d .
C12 C 0.58715(14) 0.70282(16) 0.7177(2) 0.0539(8) Uani 1 d .
C13 C 0.55677(18) 0.6490(2) 0.7275(3) 0.0746(10) Uani 1 d .
H13 H 0.5575 0.6481 0.7815 0.089 Uiso 1 calc R
C14 C 0.5256(2) 0.5970(2) 0.6596(4) 0.0868(13) Uani 1 d .
H14 H 0.5052 0.5617 0.6675 0.104 Uiso 1 calc R
C15 C 0.52461(18) 0.59744(18) 0.5811(3) 0.0742(11) Uani 1 d .
H15 H 0.5033 0.5620 0.5355 0.089 Uiso 1 calc R
C16 C 0.55439(14) 0.64914(15) 0.5667(2) 0.0532(8) Uani 1 d .
C120 C 0.62419(17) 0.75677(19) 0.7950(2) 0.0661(9) Uani 1 d .
H120 H 0.6252 0.7995 0.7641 0.079 Uiso 1 calc R
C121 C 0.5981(2) 0.7784(3) 0.8477(3) 0.1130(17) Uani 1 d .
H12A H 0.5991 0.7387 0.8829 0.136 Uiso 1 calc R
H12B H 0.5567 0.7940 0.8024 0.136 Uiso 1 calc R
H12C H 0.6222 0.8163 0.8912 0.136 Uiso 1 calc R
C122 C 0.6895(2) 0.7318(3) 0.8647(3) 0.1119(17) Uani 1 d .
H12D H 0.7134 0.7684 0.9107 0.134 Uiso 1 calc R
H12E H 0.7060 0.7211 0.8305 0.134 Uiso 1 calc R
H12F H 0.6905 0.6901 0.8970 0.134 Uiso 1 calc R
C160 C 0.55555(16) 0.64485(17) 0.4817(2) 0.0626(9) Uani 1 d .
H160 H 0.5712 0.6901 0.4771 0.075 Uiso 1 calc R
C161 C 0.4929(2) 0.6334(2) 0.3877(3) 0.0986(14) Uani 1 d .
H16A H 0.4965 0.6325 0.3362 0.118 Uiso 1 calc R
H16B H 0.4661 0.6712 0.3776 0.118 Uiso 1 calc R
H16C H 0.4764 0.5891 0.3898 0.118 Uiso 1 calc R
C162 C 0.59901(18) 0.5871(2) 0.4959(3) 0.0838(12) Uani 1 d .
H16D H 0.6012 0.5873 0.4430 0.101 Uiso 1 calc R
H16E H 0.5844 0.5419 0.4995 0.101 Uiso 1 calc R
H16F H 0.6389 0.5957 0.5542 0.101 Uiso 1 calc R
C21 C 0.72306(13) 0.89768(14) 0.6400(2) 0.0462(7) Uani 1 d .
C22 C 0.77275(14) 0.90773(16) 0.7372(2) 0.0540(8) Uani 1 d .
C23 C 0.82013(16) 0.9525(2) 0.7586(3) 0.0763(11) Uani 1 d .
H23 H 0.8528 0.9600 0.8223 0.092 Uiso 1 calc R
C24 C 0.8200(2) 0.9855(2) 0.6889(4) 0.0950(14) Uani 1 d .
H24 H 0.8521 1.0152 0.7052 0.114 Uiso 1 calc R
C25 C 0.77211(18) 0.9746(2) 0.5947(3) 0.0799(11) Uani 1 d .
H25 H 0.7726 0.9967 0.5474 0.096 Uiso 1 calc R
C26 C 0.72315(15) 0.93166(16) 0.5681(2) 0.0565(8) Uani 1 d .
C220 C 0.77581(15) 0.87058(18) 0.8162(2) 0.0621(9) Uani 1 d .
H220 H 0.7396 0.8402 0.7865 0.074 Uiso 1 calc R
C221 C 0.7744(2) 0.9228(3) 0.8821(3) 0.1043(15) Uani 1 d .
H22A H 0.7731 0.8970 0.9282 0.125 Uiso 1 calc R
H22B H 0.7389 0.9524 0.8448 0.125 Uiso 1 calc R
H22C H 0.8105 0.9517 0.9147 0.125 Uiso 1 calc R
C222 C 0.83211(18) 0.8233(2) 0.8752(3) 0.0889(13) Uani 1 d .
H22D H 0.8304 0.7971 0.9208 0.107 Uiso 1 calc R
H22E H 0.8683 0.8520 0.9085 0.107 Uiso 1 calc R
H22F H 0.8330 0.7909 0.8337 0.107 Uiso 1 calc R
C260 C 0.66954(16) 0.92262(17) 0.4637(2) 0.0614(9) Uani 1 d .
H260 H 0.6452 0.8825 0.4594 0.074 Uiso 1 calc R
C261 C 0.6888(2) 0.9063(2) 0.3998(3) 0.0917(13) Uani 1 d .
H26A H 0.6532 0.8977 0.3357 0.110 Uiso 1 calc R
H26B H 0.7144 0.8650 0.4234 0.110 Uiso 1 calc R
H26C H 0.7110 0.9458 0.4001 0.110 Uiso 1 calc R
C262 C 0.6290(2) 0.9882(2) 0.4286(3) 0.0938(13) Uani 1 d .
H26D H 0.5938 0.9811 0.3637 0.113 Uiso 1 calc R
H26E H 0.6516 1.0285 0.4317 0.113 Uiso 1 calc R
H26F H 0.6161 0.9964 0.4683 0.113 Uiso 1 calc R
C1N C 0.66865(17) 0.72009(18) 0.4296(3) 0.0648(9) Uani 1 d .
C2N C 0.6552(2) 0.7065(3) 0.3369(3) 0.1047(15) Uani 1 d .
H2N1 H 0.6121 0.7113 0.2878 0.126 Uiso 1 calc R
H2N2 H 0.6678 0.6592 0.3357 0.126 Uiso 1 calc R
H2N3 H 0.6769 0.7398 0.3257 0.126 Uiso 1 calc R
C3N C 0.77085(16) 0.63975(18) 0.7693(3) 0.0668(10) Uani 1 d .
C4N C 0.8023(2) 0.5857(2) 0.8401(4) 0.1145(18) Uani 1 d .
H4N1 H 0.8413 0.6033 0.8931 0.137 Uiso 1 calc R
H4N2 H 0.8082 0.5453 0.8130 0.137 Uiso 1 calc R
H4N3 H 0.7785 0.5721 0.8617 0.137 Uiso 1 calc R

loop_
_atom_site_aniso_label
_atom_site_aniso_U_11
_atom_site_aniso_U_22
_atom_site_aniso_U_33
_atom_site_aniso_U_23
_atom_site_aniso_U_13
_atom_site_aniso_U_12
V 0.0433(3) 0.0375(2) 0.0446(3) 0.0015(2) 0.0227(2) 0.0022(2)
Li 0.064(3) 0.052(3) 0.062(3) 0.009(2) 0.044(3) 0.011(2)
O21 0.0450(11) 0.0432(10) 0.0449(11) 0.0005(8) 0.0269(9) -0.0013(9)
N1 0.101(3) 0.071(2) 0.078(2) 0.0015(16) 0.068(2) 0.0086(16)
N2 0.096(3) 0.080(2) 0.086(2) 0.0212(19) 0.056(2) 0.0321(19)
C1 0.068(2) 0.062(2) 0.097(3) 0.0024(19) 0.056(2) 0.0147(18)
C2 0.087(3) 0.068(2) 0.095(3) -0.011(2) 0.064(2) 0.008(2)
C3 0.052(2) 0.062(2) 0.090(3) -0.005(2) 0.027(2) -0.0010(17)
C4 0.054(2) 0.084(3) 0.066(2) -0.002(2) 0.0110(18) 0.0052(19)
C11 0.0438(16) 0.0380(14) 0.0550(19) 0.0093(12) 0.0304(14) 0.0069(12)
C12 0.056(2) 0.0531(18) 0.060(2) 0.0089(15) 0.0387(16) 0.0071(14)
C13 0.089(3) 0.074(2) 0.093(3) 0.010(2) 0.071(2) 0.001(2)
C14 0.103(3) 0.063(2) 0.135(4) -0.002(2) 0.092(3) -0.015(2)
C15 0.081(3) 0.052(2) 0.103(3) -0.0118(19) 0.062(2) -0.0119(18)
C16 0.0552(18) 0.0388(15) 0.068(2) -0.0014(14) 0.0381(16) 0.0007(14)
C120 0.079(2) 0.079(2) 0.053(2) 0.0030(17) 0.0454(19) -0.0026(19)
C121 0.139(5) 0.126(4) 0.108(4) -0.032(3) 0.092(4) -0.016(3)
C122 0.087(3) 0.155(5) 0.067(3) -0.008(3) 0.032(2) -0.003(3)
C160 0.074(2) 0.0487(17) 0.066(2) -0.0129(15) 0.0422(18) -0.0078(16)
C161 0.091(3) 0.107(3) 0.073(3) -0.020(2) 0.035(2) -0.001(2)
C162 0.095(3) 0.073(2) 0.100(3) -0.012(2) 0.067(3) 0.002(2)
C21 0.0469(17) 0.0399(15) 0.0556(18) -0.0017(13) 0.0327(14) 0.0028(12)
C22 0.0497(18) 0.0535(18) 0.057(2) -0.0055(14) 0.0307(15) 0.0000(14)
C23 0.056(2) 0.076(2) 0.080(3) -0.012(2) 0.032(2) -0.0133(18)
C24 0.076(3) 0.082(3) 0.127(4) 0.001(3) 0.060(3) -0.025(2)
C25 0.082(3) 0.071(2) 0.100(3) 0.018(2) 0.062(3) -0.004(2)
C26 0.066(2) 0.0483(17) 0.067(2) 0.0102(15) 0.0454(18) 0.0038(15)
C220 0.056(2) 0.073(2) 0.0499(19) -0.0095(15) 0.0278(16) -0.0034(16)
C221 0.112(4) 0.122(4) 0.080(3) -0.019(3) 0.058(3) 0.013(3)
C222 0.084(3) 0.106(3) 0.067(3) 0.010(2) 0.040(2) 0.020(2)
C260 0.079(2) 0.0578(19) 0.062(2) 0.0166(15) 0.0494(19) 0.0119(16)
C261 0.130(4) 0.088(3) 0.095(3) 0.010(2) 0.088(3) 0.008(3)
C262 0.107(3) 0.080(3) 0.081(3) 0.022(2) 0.049(2) 0.034(2)
C1N 0.071(2) 0.063(2) 0.070(3) 0.0029(18) 0.048(2) 0.0096(17)
C2N 0.127(4) 0.118(4) 0.066(3) -0.005(2) 0.055(3) 0.007(3)
C3N 0.064(2) 0.054(2) 0.082(3) 0.0066(18) 0.0432(19) 0.0098(17)
C4N 0.096(3) 0.077(3) 0.140(4) 0.046(3) 0.055(3) 0.015(2)

loop_
_atom_type_symbol
_atom_type_description
_atom_type_scat_dispersion_real
_atom_type_scat_dispersion_imag
_atom_type_scat_source
C C 0.0033 0.0016 'International Tables Vol C Tables 4.2.6.8 and 6.1.1.4'
H H 0.0000 0.0000 'International Tables Vol C Tables 4.2.6.8 and 6.1.1.4'
Li Li -0.0003 0.0001 'International Tables Vol C Tables 4.2.6.8 and 6.1.1.4'
O O 0.0106 0.0060 'International Tables Vol C Tables 4.2.6.8 and 6.1.1.4'
S S 0.1246 0.1234 'International Tables Vol C Tables 4.2.6.8 and 6.1.1.4'
V V 0.3005 0.5294 'International Tables Vol C Tables 4.2.6.8 and 6.1.1.4'
N N 0.0061 0.0033 'International Tables Vol C Tables 4.2.6.8 and 6.1.1.4'

loop_
_geom_angle_atom_site_label_1
_geom_angle_atom_site_label_2
_geom_angle_atom_site_label_3
_geom_angle
O11 V O21 83.19(8)
O11 V O1 92.34(8)
O21 V O1 172.20(8)
O11 V S2 110.73(6)
O21 V S2 104.55(7)
O1 V S2 83.00(8)
O11 V S1 129.11(7)
O21 V S1 95.85(6)
O1 V S1 81.97(7)
S2 V S1 118.52(4)
O11 V Li 43.19(12)
O21 V Li 42.16(12)
O1 V Li 134.84(12)
S2 V Li 103.33(12)
S1 V Li 128.29(12)
O21 Li O11 84.5(2)
O21 Li N2 133.3(3)
O11 Li N2 109.2(3)
O21 Li N1 103.7(3)
O11 Li N1 125.6(3)
N2 Li N1 103.2(3)
O21 Li V 44.22(12)
O11 Li V 42.49(11)
N2 Li V 142.7(3)
N1 Li V 113.5(2)
C2 S1 V 100.99(12)
C4 S2 V 101.39(14)
C3 O1 C1 112.3(3)
C3 O1 V 110.8(2)
C1 O1 V 114.71(19)
C11 O11 V 132.37(17)
C11 O11 Li 132.4(2)
V O11 Li 94.33(17)
C21 O21 Li 124.7(2)
C21 O21 V 141.51(17)
Li O21 V 93.62(19)
C1N N1 Li 170.0(4)
C3N N2 Li 165.3(4)
O1 C1 C2 108.6(3)
C1 C2 S1 111.1(3)
O1 C3 C4 111.7(3)
C3 C4 S2 110.6(2)
O11 C11 C16 119.8(3)
O11 C11 C12 119.0(3)
C16 C11 C12 121.1(3)
C13 C12 C11 117.6(3)
C13 C12 C120 121.2(3)
C11 C12 C120 121.0(3)
C14 C13 C12 121.8(4)
C15 C14 C13 119.6(4)
C14 C15 C16 121.9(4)
C15 C16 C11 117.9(3)
C15 C16 C160 120.1(3)
C11 C16 C160 122.0(3)
C12 C120 C122 110.3(3)
C12 C120 C121 114.8(3)
C122 C120 C121 110.6(4)
C16 C160 C162 110.7(3)
C16 C160 C161 113.4(3)
C162 C160 C161 109.8(3)
O21 C21 C26 120.7(3)
O21 C21 C22 119.6(3)
C26 C21 C22 119.6(3)
C23 C22 C21 118.2(3)
C23 C22 C220 120.2(3)
C21 C22 C220 121.6(3)
C24 C23 C22 122.0(4)
C23 C24 C25 119.5(4)
C24 C25 C26 121.7(4)
C25 C26 C21 119.0(3)
C25 C26 C260 120.8(3)
C21 C26 C260 120.2(3)
C22 C220 C222 111.9(3)
C22 C220 C221 112.0(3)
C222 C220 C221 109.7(3)
C26 C260 C261 113.2(3)
C26 C260 C262 109.8(3)
C261 C260 C262 110.9(3)
N1 C1N C2N 179.1(4)
N2 C3N C4N 177.9(5)

loop_
_geom_bond_atom_site_label_1
_geom_bond_atom_site_label_2
_geom_bond_distance
V O11 1.917(2)
V O21 1.977(2)
V O1 2.154(2)
V S2 2.286(2)
V S1 2.294(1)
V Li 2.830(5)
Li O21 1.903(5)
Li O11 1.942(6)
Li N2 2.015(6)
Li N1 2.030(6)
S1 C2 1.811(4)
S2 C4 1.821(4)
O1 C3 1.427(4)
O1 C1 1.444(4)
O11 C11 1.362(3)
O21 C21 1.342(3)
N1 C1N 1.110(4)
N2 C3N 1.103(4)
C1 C2 1.473(5)
C3 C4 1.495(6)
C11 C16 1.398(4)
C11 C12 1.402(4)
C12 C13 1.385(5)
C12 C120 1.499(5)
C13 C14 1.373(5)
C14 C15 1.355(5)
C15 C16 1.386(5)
C16 C160 1.505(5)
C120 C122 1.511(5)
C120 C121 1.516(5)
C160 C162 1.518(5)
C160 C161 1.518(5)
C21 C26 1.410(4)
C21 C22 1.413(4)
C22 C23 1.396(5)
C22 C220 1.503(5)
C23 C24 1.364(6)
C24 C25 1.372(6)
C25 C26 1.385(5)
C26 C260 1.516(5)
C220 C222 1.525(5)
C220 C221 1.533(5)
C260 C261 1.522(5)
C260 C262 1.523(5)
C1N C2N 1.452(6)
C3N C4N 1.426(5)
